data_4100320
_journal_name_full 'Journal of the American Chemical Society'
_journal_paper_doi 10.1021/ja052214s
_journal_year 2005
_chemical_formula_sum 'C24 H41 P Ti'
_chemical_formula_weight 408.44
_space_group_IT_number 14
_symmetry_cell_setting monoclinic
_symmetry_space_group_name_Hall '-P 2yn'
_symmetry_space_group_name_H-M 'P 1 21/n 1'
_cell_angle_alpha 90.00
_cell_angle_beta 103.2967(16)
_cell_angle_gamma 90.00
_cell_formula_units_Z 8
_cell_length_a 14.8106(3)
_cell_length_b 10.4950(3)
_cell_length_c 30.8449(10)
_cell_measurement_temperature 150(1)
_cell_volume 4665.9(2)
_diffrn_ambient_temperature 150(1)
_exptl_crystal_density_diffrn 1.163
_cod_original_sg_symbol_H-M 'P 21/n'
_cod_database_code 4100320

loop_
_symmetry_equiv_pos_as_xyz
'x, y, z'
'-x+1/2, y+1/2, -z+1/2'
'-x, -y, -z'
'x-1/2, -y-1/2, z-1/2'

loop_
_atom_site_label
_atom_site_type_symbol
_atom_site_fract_x
_atom_site_fract_y
_atom_site_fract_z
_atom_site_U_iso_or_equiv
_atom_site_adp_type
_atom_site_occupancy
_atom_site_symmetry_multiplicity
_atom_site_calc_flag
_atom_site_refinement_flags
_atom_site_disorder_assembly
_atom_site_disorder_group
Ti1 Ti 0.64537(3) 0.01190(4) 0.118192(13) 0.01438(10) Uani 1 1 d . . .
Ti2 Ti 1.15560(3) 0.51502(4) 0.108828(13) 0.01531(10) Uani 1 1 d . . .
P1 P 0.49660(4) 0.00624(6) 0.15220(2) 0.02015(14) Uani 1 1 d . . .
P2 P 1.00294(4) 0.55187(6) 0.13806(2) 0.02301(15) Uani 1 1 d . . .
C1 C 0.63608(16) -0.0193(2) 0.04707(7) 0.0197(5) Uani 1 1 d . . .
C1A C 1.24971(17) 0.6676(2) 0.09823(8) 0.0227(5) Uani 1 1 d . . .
C2 C 0.55015(16) -0.0639(2) 0.05408(8) 0.0220(5) Uani 1 1 d . . .
C2A C 1.17038(17) 0.7328(2) 0.10511(9) 0.0257(6) Uani 1 1 d . . .
C3 C 0.55067(17) -0.1592(2) 0.08625(8) 0.0226(5) Uani 1 1 d . . .
C3A C 1.08385(17) 0.7033(2) 0.07626(8) 0.0256(6) Uani 1 1 d . . .
C4 C 0.63435(16) -0.2052(2) 0.11345(8) 0.0219(5) Uani 1 1 d . . .
C4A C 1.07433(17) 0.6069(2) 0.04409(8) 0.0252(6) Uani 1 1 d . . .
C5 C 0.71927(16) -0.1601(2) 0.10519(8) 0.0192(5) Uani 1 1 d . . .
C5A C 1.15561(16) 0.5422(2) 0.03834(8) 0.0219(5) Uani 1 1 d . . .
C6 C 0.71552(15) -0.1182(2) 0.05700(8) 0.0214(5) Uani 1 1 d . . .
C6A C 1.24488(16) 0.6238(2) 0.05017(8) 0.0246(5) Uani 1 1 d . . .
C7 C 0.80778(16) -0.0618(2) 0.05143(8) 0.0284(6) Uani 1 1 d . . .
H7A H 0.8247 0.0109 0.0716 0.043 Uiso 1 1 calc R . .
H7B H 0.8012 -0.0335 0.0206 0.043 Uiso 1 1 calc R . .
H7C H 0.8564 -0.1269 0.0586 0.043 Uiso 1 1 calc R . .
C7A C 1.33082(16) 0.5490(3) 0.04566(9) 0.0298(6) Uani 1 1 d . . .
H7A1 H 1.3858 0.6035 0.0541 0.045 Uiso 1 1 calc R . .
H7A2 H 1.3235 0.5211 0.0147 0.045 Uiso 1 1 calc R . .
H7A3 H 1.3383 0.4743 0.0653 0.045 Uiso 1 1 calc R . .
C8 C 0.69127(18) -0.2313(2) 0.02455(8) 0.0300(6) Uani 1 1 d . . .
H8A H 0.6847 -0.2011 -0.0061 0.045 Uiso 1 1 calc R . .
H8B H 0.6328 -0.2698 0.0277 0.045 Uiso 1 1 calc R . .
H8C H 0.7409 -0.2950 0.0315 0.045 Uiso 1 1 calc R . .
C8A C 1.23589(18) 0.7398(3) 0.01887(9) 0.0357(7) Uani 1 1 d . . .
H8A1 H 1.1830 0.7920 0.0221 0.054 Uiso 1 1 calc R . .
H8A2 H 1.2262 0.7104 -0.0120 0.054 Uiso 1 1 calc R . .
H8A3 H 1.2928 0.7907 0.0266 0.054 Uiso 1 1 calc R . .
C9 C 0.66916(14) 0.2394(2) 0.12633(7) 0.0167(5) Uani 1 1 d . . .
C9A C 1.24495(15) 0.4141(2) 0.17523(7) 0.0169(5) Uani 1 1 d . . .
C10 C 0.67745(15) 0.1931(2) 0.17007(8) 0.0169(5) Uani 1 1 d . . .
C10A C 1.16519(15) 0.3362(2) 0.16170(8) 0.0188(5) Uani 1 1 d . . .
C11 C 0.75221(15) 0.1064(2) 0.18146(7) 0.0168(5) Uani 1 1 d . . .
C11A C 1.16067(15) 0.2840(2) 0.11913(7) 0.0186(5) Uani 1 1 d . . .
C12 C 0.79160(15) 0.0992(2) 0.14379(8) 0.0179(5) Uani 1 1 d . . .
C12A C 1.23994(15) 0.3298(2) 0.10557(8) 0.0181(5) Uani 1 1 d . . .
C13 C 0.74095(15) 0.1805(2) 0.11010(8) 0.0173(5) Uani 1 1 d . . .
C13A C 1.29164(15) 0.4091(2) 0.13979(8) 0.0179(5) Uani 1 1 d . . .
C14 C 0.60574(15) 0.3447(2) 0.10202(8) 0.0203(5) Uani 1 1 d . . .
C14A C 1.28386(15) 0.4743(2) 0.22064(7) 0.0195(5) Uani 1 1 d . . .
C15 C 0.55195(18) 0.3014(3) 0.05618(9) 0.0373(7) Uani 1 1 d . . .
H15A H 0.5954 0.2695 0.0391 0.056 Uiso 1 1 calc R . .
H15B H 0.5171 0.3736 0.0404 0.056 Uiso 1 1 calc R . .
H15C H 0.5088 0.2334 0.0596 0.056 Uiso 1 1 calc R . .
C15A C 1.32595(19) 0.6053(2) 0.21609(9) 0.0333(6) Uani 1 1 d . . .
H15D H 1.2776 0.6626 0.1999 0.050 Uiso 1 1 calc R . .
H15E H 1.3750 0.5969 0.1997 0.050 Uiso 1 1 calc R . .
H15F H 1.3522 0.6402 0.2458 0.050 Uiso 1 1 calc R . .
C16 C 0.53928(18) 0.3921(3) 0.12937(9) 0.0376(7) Uani 1 1 d . . .
H16A H 0.4944 0.3250 0.1313 0.056 Uiso 1 1 calc R . .
H16B H 0.5063 0.4675 0.1151 0.056 Uiso 1 1 calc R . .
H16C H 0.5743 0.4144 0.1594 0.056 Uiso 1 1 calc R . .
C16A C 1.20869(17) 0.4893(3) 0.24687(8) 0.0344(6) Uani 1 1 d . . .
H16D H 1.1594 0.5448 0.2304 0.052 Uiso 1 1 calc R . .
H16E H 1.2358 0.5271 0.2760 0.052 Uiso 1 1 calc R . .
H16F H 1.1827 0.4055 0.2510 0.052 Uiso 1 1 calc R . .
C17 C 0.66786(18) 0.4571(2) 0.09555(10) 0.0352(7) Uani 1 1 d . . .
H17A H 0.7026 0.4873 0.1247 0.053 Uiso 1 1 calc R . .
H17B H 0.6292 0.5264 0.0800 0.053 Uiso 1 1 calc R . .
H17C H 0.7114 0.4293 0.0779 0.053 Uiso 1 1 calc R . .
C17A C 1.35927(18) 0.3871(3) 0.24685(9) 0.0364(7) Uani 1 1 d . . .
H17D H 1.3812 0.4204 0.2771 0.055 Uiso 1 1 calc R . .
H17E H 1.4112 0.3836 0.2321 0.055 Uiso 1 1 calc R . .
H17F H 1.3340 0.3013 0.2482 0.055 Uiso 1 1 calc R . .
C18 C 0.79370(15) 0.0479(2) 0.22669(8) 0.0201(5) Uani 1 1 d . . .
C18A C 1.09094(15) 0.1857(2) 0.09461(8) 0.0206(5) Uani 1 1 d . . .
C19 C 0.83659(18) -0.0824(2) 0.22173(9) 0.0319(6) Uani 1 1 d . . .
H19A H 0.8654 -0.1163 0.2513 0.048 Uiso 1 1 calc R . .
H19B H 0.8838 -0.0734 0.2043 0.048 Uiso 1 1 calc R . .
H19C H 0.7881 -0.1410 0.2065 0.048 Uiso 1 1 calc R . .
C19A C 1.12461(19) 0.1284(3) 0.05561(10) 0.0466(8) Uani 1 1 d . . .
H19D H 1.0807 0.0631 0.0411 0.070 Uiso 1 1 calc R . .
H19E H 1.1858 0.0898 0.0666 0.070 Uiso 1 1 calc R . .
H19F H 1.1289 0.1956 0.0341 0.070 Uiso 1 1 calc R . .
C20 C 0.72115(18) 0.0315(3) 0.25446(8) 0.0332(6) Uani 1 1 d . . .
H20A H 0.6946 0.1147 0.2589 0.050 Uiso 1 1 calc R . .
H20B H 0.7506 -0.0054 0.2835 0.050 Uiso 1 1 calc R . .
H20C H 0.6718 -0.0254 0.2388 0.050 Uiso 1 1 calc R . .
C20A C 0.99477(16) 0.2439(3) 0.07602(9) 0.0343(6) Uani 1 1 d . . .
H20D H 1.0004 0.3159 0.0566 0.051 Uiso 1 1 calc R . .
H20E H 0.9688 0.2737 0.1007 0.051 Uiso 1 1 calc R . .
H20F H 0.9537 0.1793 0.0589 0.051 Uiso 1 1 calc R . .
C21 C 0.86973(18) 0.1383(3) 0.25155(9) 0.0348(6) Uani 1 1 d . . .
H21A H 0.8425 0.2217 0.2550 0.052 Uiso 1 1 calc R . .
H21B H 0.9176 0.1478 0.2345 0.052 Uiso 1 1 calc R . .
H21C H 0.8976 0.1029 0.2810 0.052 Uiso 1 1 calc R . .
C21A C 1.0814(2) 0.0788(3) 0.12692(10) 0.0461(8) Uani 1 1 d . . .
H21D H 1.0398 0.0129 0.1110 0.069 Uiso 1 1 calc R . .
H21E H 1.0557 0.1134 0.1510 0.069 Uiso 1 1 calc R . .
H21F H 1.1425 0.0416 0.1394 0.069 Uiso 1 1 calc R . .
C22 C 0.47399(17) -0.1415(2) 0.17980(9) 0.0293(6) Uani 1 1 d . . .
H22A H 0.4113 -0.1387 0.1852 0.044 Uiso 1 1 calc R . .
H22B H 0.5195 -0.1503 0.2083 0.044 Uiso 1 1 calc R . .
H22C H 0.4791 -0.2145 0.1607 0.044 Uiso 1 1 calc R . .
C22A C 0.89589(16) 0.5611(3) 0.09433(9) 0.0319(6) Uani 1 1 d . . .
H22D H 0.8838 0.4784 0.0793 0.048 Uiso 1 1 calc R . .
H22E H 0.9026 0.6265 0.0726 0.048 Uiso 1 1 calc R . .
H22F H 0.8440 0.5833 0.1077 0.048 Uiso 1 1 calc R . .
C23 C 0.38531(16) 0.0285(3) 0.11177(9) 0.0347(7) Uani 1 1 d . . .
H23A H 0.3776 -0.0383 0.0890 0.052 Uiso 1 1 calc R . .
H23B H 0.3845 0.1121 0.0976 0.052 Uiso 1 1 calc R . .
H23C H 0.3345 0.0235 0.1272 0.052 Uiso 1 1 calc R . .
C23A C 0.99474(17) 0.7007(3) 0.16800(9) 0.0362(7) Uani 1 1 d . . .
H23D H 0.9322 0.7090 0.1732 0.054 Uiso 1 1 calc R . .
H23E H 1.0074 0.7730 0.1502 0.054 Uiso 1 1 calc R . .
H23F H 1.0403 0.6997 0.1966 0.054 Uiso 1 1 calc R . .
C24 C 0.47652(18) 0.1169(2) 0.19536(9) 0.0320(6) Uani 1 1 d . . .
H24A H 0.4747 0.2045 0.1842 0.048 Uiso 1 1 calc R . .
H24B H 0.5269 0.1086 0.2221 0.048 Uiso 1 1 calc R . .
H24C H 0.4173 0.0965 0.2028 0.048 Uiso 1 1 calc R . .
C24A C 0.96157(17) 0.4443(3) 0.17641(9) 0.0348(7) Uani 1 1 d . . .
H24D H 1.0081 0.4396 0.2047 0.052 Uiso 1 1 calc R . .
H24E H 0.9515 0.3591 0.1632 0.052 Uiso 1 1 calc R . .
H24F H 0.9031 0.4769 0.1818 0.052 Uiso 1 1 calc R . .
H1 H 0.6386(15) 0.045(2) 0.0252(8) 0.021(6) Uiso 1 1 d . . .
H1A H 1.3085(16) 0.685(2) 0.1166(8) 0.021(6) Uiso 1 1 d . . .
H2 H 0.4928(16) -0.026(2) 0.0390(8) 0.025(7) Uiso 1 1 d . . .
H2A H 1.1719(17) 0.793(3) 0.1290(9) 0.037(8) Uiso 1 1 d . . .
H3 H 0.4913(15) -0.191(2) 0.0921(7) 0.021(6) Uiso 1 1 d . . .
H3A H 1.0311(15) 0.743(2) 0.0814(7) 0.017(6) Uiso 1 1 d . . .
H4 H 0.6306(15) -0.256(2) 0.1386(8) 0.024(7) Uiso 1 1 d . . .
H4A H 1.0143(16) 0.581(2) 0.0284(8) 0.026(7) Uiso 1 1 d . . .
H5 H 0.7755(16) -0.190(2) 0.1224(8) 0.020(6) Uiso 1 1 d . . .
H5A H 1.1514(15) 0.477(2) 0.0146(8) 0.025(7) Uiso 1 1 d . . .
H10 H 0.6373(15) 0.218(2) 0.1888(8) 0.018(6) Uiso 1 1 d . . .
H10A H 1.1231(14) 0.321(2) 0.1794(7) 0.011(6) Uiso 1 1 d . . .
H12 H 0.8446(15) 0.055(2) 0.1427(7) 0.016(6) Uiso 1 1 d . . .
H12A H 1.2584(15) 0.306(2) 0.0789(8) 0.020(6) Uiso 1 1 d . . .
H13 H 0.7551(14) 0.197(2) 0.0843(8) 0.012(6) Uiso 1 1 d . . .
H13A H 1.3516(15) 0.452(2) 0.1404(7) 0.016(6) Uiso 1 1 d . . .

loop_
_atom_site_aniso_label
_atom_site_aniso_U_11
_atom_site_aniso_U_22
_atom_site_aniso_U_33
_atom_site_aniso_U_23
_atom_site_aniso_U_13
_atom_site_aniso_U_12
Ti1 0.0149(2) 0.0136(2) 0.0145(2) -0.00052(16) 0.00318(15) 0.00016(15)
Ti2 0.0148(2) 0.0158(2) 0.0152(2) -0.00001(17) 0.00309(15) 0.00218(16)
P1 0.0169(3) 0.0201(3) 0.0251(3) 0.0040(3) 0.0081(2) 0.0002(2)
P2 0.0153(3) 0.0280(3) 0.0256(4) -0.0083(3) 0.0047(2) 0.0040(3)
C1 0.0272(13) 0.0192(12) 0.0113(11) 0.0001(10) 0.0016(9) 0.0019(10)
C1A 0.0239(14) 0.0203(13) 0.0212(14) 0.0034(10) -0.0004(10) -0.0044(10)
C2 0.0224(13) 0.0238(13) 0.0158(13) -0.0019(10) -0.0038(9) 0.0020(10)
C2A 0.0340(15) 0.0153(12) 0.0259(15) 0.0000(11) 0.0025(11) 0.0007(10)
C3 0.0254(14) 0.0173(12) 0.0241(14) -0.0049(10) 0.0038(10) -0.0053(10)
C3A 0.0270(14) 0.0202(13) 0.0283(15) 0.0042(11) 0.0034(11) 0.0096(10)
C4 0.0321(14) 0.0137(12) 0.0197(14) -0.0017(10) 0.0054(10) 0.0014(10)
C4A 0.0251(14) 0.0270(14) 0.0199(14) 0.0043(11) -0.0026(10) 0.0008(11)
C5 0.0238(13) 0.0176(12) 0.0144(12) -0.0028(10) 0.0006(9) 0.0063(10)
C5A 0.0253(13) 0.0258(13) 0.0141(12) 0.0017(10) 0.0035(9) 0.0007(10)
C6 0.0244(13) 0.0232(13) 0.0168(13) -0.0044(10) 0.0051(9) 0.0036(10)
C6A 0.0265(14) 0.0259(14) 0.0211(14) 0.0063(11) 0.0051(10) -0.0030(10)
C7 0.0289(14) 0.0335(15) 0.0255(14) -0.0036(12) 0.0120(11) 0.0050(11)
C7A 0.0258(14) 0.0390(16) 0.0267(15) 0.0039(12) 0.0104(11) -0.0042(11)
C8 0.0382(15) 0.0286(14) 0.0223(14) -0.0064(11) 0.0052(11) 0.0068(11)
C8A 0.0427(17) 0.0372(16) 0.0267(15) 0.0113(13) 0.0068(12) -0.0079(13)
C9 0.0153(11) 0.0157(11) 0.0186(12) 0.0002(9) 0.0027(9) -0.0026(9)
C9A 0.0188(12) 0.0150(11) 0.0166(12) 0.0023(9) 0.0037(9) 0.0031(9)
C10 0.0182(12) 0.0138(11) 0.0194(13) -0.0024(9) 0.0060(9) -0.0021(9)
C10A 0.0190(13) 0.0202(12) 0.0191(13) 0.0020(10) 0.0083(10) 0.0027(9)
C11 0.0202(12) 0.0134(11) 0.0160(12) -0.0017(9) 0.0021(9) -0.0018(9)
C11A 0.0207(12) 0.0164(11) 0.0187(13) 0.0003(9) 0.0048(9) 0.0028(9)
C12 0.0148(12) 0.0173(12) 0.0209(13) -0.0018(10) 0.0030(9) 0.0003(9)
C12A 0.0204(12) 0.0194(12) 0.0153(12) -0.0004(10) 0.0058(9) 0.0069(9)
C13 0.0192(12) 0.0169(12) 0.0175(13) 0.0005(10) 0.0080(9) -0.0027(9)
C13A 0.0144(12) 0.0185(12) 0.0208(13) 0.0018(10) 0.0040(9) 0.0043(9)
C14 0.0243(13) 0.0159(12) 0.0211(13) 0.0037(10) 0.0060(10) 0.0023(9)
C14A 0.0231(12) 0.0197(12) 0.0153(12) -0.0010(9) 0.0036(9) 0.0018(9)
C15 0.0403(16) 0.0299(15) 0.0344(17) 0.0052(13) -0.0066(12) 0.0076(12)
C15A 0.0472(17) 0.0286(15) 0.0215(15) -0.0057(11) 0.0024(12) -0.0102(12)
C16 0.0365(16) 0.0375(17) 0.0423(18) 0.0140(14) 0.0161(13) 0.0201(13)
C16A 0.0343(15) 0.0481(18) 0.0219(14) -0.0099(13) 0.0091(11) -0.0008(12)
C17 0.0374(16) 0.0230(14) 0.0471(18) 0.0092(13) 0.0139(13) 0.0007(11)
C17A 0.0415(16) 0.0344(16) 0.0264(15) -0.0017(12) -0.0066(12) 0.0107(12)
C18 0.0252(13) 0.0179(12) 0.0157(12) -0.0005(10) 0.0017(9) 0.0004(9)
C18A 0.0234(13) 0.0176(12) 0.0205(13) -0.0048(10) 0.0047(9) -0.0020(9)
C19 0.0458(16) 0.0234(14) 0.0235(15) 0.0046(11) 0.0021(11) 0.0106(11)
C19A 0.0388(17) 0.053(2) 0.050(2) -0.0324(16) 0.0140(14) -0.0110(14)
C20 0.0383(16) 0.0395(17) 0.0222(14) 0.0062(12) 0.0078(11) 0.0034(12)
C20A 0.0286(15) 0.0289(15) 0.0417(18) -0.0070(13) 0.0008(12) -0.0031(11)
C21 0.0390(16) 0.0330(15) 0.0253(15) 0.0000(12) -0.0075(11) -0.0044(12)
C21A 0.062(2) 0.0250(16) 0.0437(19) 0.0041(14) -0.0041(15) -0.0132(14)
C22 0.0266(14) 0.0262(14) 0.0373(16) 0.0088(12) 0.0117(11) -0.0010(11)
C22A 0.0192(13) 0.0392(16) 0.0349(16) -0.0123(13) 0.0011(11) 0.0057(11)
C23 0.0221(14) 0.0403(17) 0.0418(17) 0.0090(13) 0.0074(11) 0.0069(11)
C23A 0.0270(14) 0.0404(17) 0.0393(17) -0.0185(14) 0.0039(12) 0.0066(12)
C24 0.0333(15) 0.0315(15) 0.0387(17) 0.0023(12) 0.0237(12) 0.0027(11)
C24A 0.0249(14) 0.0504(18) 0.0334(16) -0.0058(14) 0.0154(11) -0.0004(12)

loop_
_geom_bond_atom_site_label_1
_geom_bond_atom_site_label_2
_geom_bond_distance
_geom_bond_site_symmetry_2
_geom_bond_publ_flag
Ti1 C1 2.191(2) . ?
Ti1 C5 2.195(2) . ?
Ti1 C4 2.287(2) . ?
Ti1 C2 2.291(2) . ?
Ti1 C13 2.315(2) . ?
Ti1 C12 2.317(2) . ?
Ti1 C3 2.351(2) . ?
Ti1 C9 2.418(2) . ?
Ti1 C11 2.424(2) . ?
Ti1 C10 2.460(2) . ?
Ti1 P1 2.6499(7) . ?
Ti2 C5A 2.193(2) . ?
Ti2 C1A 2.196(2) . ?
Ti2 C4A 2.293(2) . ?
Ti2 C2A 2.301(2) . ?
Ti2 C13A 2.307(2) . ?
Ti2 C12A 2.325(2) . ?
Ti2 C3A 2.356(2) . ?
Ti2 C9A 2.413(2) . ?
Ti2 C11A 2.445(2) . ?
Ti2 C10A 2.468(2) . ?
Ti2 P2 2.6481(7) . ?
P1 C22 1.837(2) . ?
P1 C23 1.839(2) . ?
P1 C24 1.842(3) . ?
P2 C23A 1.833(3) . ?
P2 C22A 1.833(2) . ?
P2 C24A 1.839(3) . ?
C1 C2 1.419(3) . ?
C1 C6 1.546(3) . ?
C1 H1 0.96(2) . ?
C1A C2A 1.417(3) . ?
C1A C6A 1.538(3) . ?
C1A H1A 0.94(2) . ?
C2 C3 1.408(3) . ?
C2 H2 0.96(2) . ?
C2A C3A 1.416(3) . ?
C2A H2A 0.97(3) . ?
C3 C4 1.412(3) . ?
C3 H3 0.99(2) . ?
C3A C4A 1.401(3) . ?
C3A H3A 0.93(2) . ?
C4 C5 1.421(3) . ?
C4 H4 0.96(2) . ?
C4A C5A 1.428(3) . ?
C4A H4A 0.95(2) . ?
C5 C6 1.539(3) . ?
C5 H5 0.93(2) . ?
C5A C6A 1.547(3) . ?
C5A H5A 0.99(2) . ?
C6 C7 1.534(3) . ?
C6 C8 1.542(3) . ?
C6A C7A 1.529(3) . ?
C6A C8A 1.540(3) . ?
C7 H7A 0.9800 . ?
C7 H7B 0.9800 . ?
C7 H7C 0.9800 . ?
C7A H7A1 0.9800 . ?
C7A H7A2 0.9800 . ?
C7A H7A3 0.9800 . ?
C8 H8A 0.9800 . ?
C8 H8B 0.9800 . ?
C8 H8C 0.9800 . ?
C8A H8A1 0.9800 . ?
C8A H8A2 0.9800 . ?
C8A H8A3 0.9800 . ?
C9 C10 1.412(3) . ?
C9 C13 1.417(3) . ?
C9 C14 1.530(3) . ?
C9A C10A 1.418(3) . ?
C9A C13A 1.422(3) . ?
C9A C14A 1.524(3) . ?
C10 C11 1.414(3) . ?
C10 H10 0.96(2) . ?
C10A C11A 1.410(3) . ?
C10A H10A 0.93(2) . ?
C11 C12 1.417(3) . ?
C11 C18 1.519(3) . ?
C11A C12A 1.418(3) . ?
C11A C18A 1.531(3) . ?
C12 C13 1.418(3) . ?
C12 H12 0.92(2) . ?
C12A C13A 1.422(3) . ?
C12A H12A 0.96(2) . ?
C13 H13 0.89(2) . ?
C13A H13A 0.99(2) . ?
C14 C16 1.520(3) . ?
C14 C15 1.524(3) . ?
C14 C17 1.537(3) . ?
C14A C17A 1.524(3) . ?
C14A C16A 1.527(3) . ?
C14A C15A 1.529(3) . ?
C15 H15A 0.9800 . ?
C15 H15B 0.9800 . ?
C15 H15C 0.9800 . ?
C15A H15D 0.9800 . ?
C15A H15E 0.9800 . ?
C15A H15F 0.9800 . ?
C16 H16A 0.9800 . ?
C16 H16B 0.9800 . ?
C16 H16C 0.9800 . ?
C16A H16D 0.9800 . ?
C16A H16E 0.9800 . ?
C16A H16F 0.9800 . ?
C17 H17A 0.9800 . ?
C17 H17B 0.9800 . ?
C17 H17C 0.9800 . ?
C17A H17D 0.9800 . ?
C17A H17E 0.9800 . ?
C17A H17F 0.9800 . ?
C18 C20 1.530(3) . ?
C18 C19 1.531(3) . ?
C18 C21 1.535(3) . ?
C18A C19A 1.527(3) . ?
C18A C21A 1.529(4) . ?
C18A C20A 1.534(3) . ?
C19 H19A 0.9800 . ?
C19 H19B 0.9800 . ?
C19 H19C 0.9800 . ?
C19A H19D 0.9800 . ?
C19A H19E 0.9800 . ?
C19A H19F 0.9800 . ?
C20 H20A 0.9800 . ?
C20 H20B 0.9800 . ?
C20 H20C 0.9800 . ?
C20A H20D 0.9800 . ?
C20A H20E 0.9800 . ?
C20A H20F 0.9800 . ?
C21 H21A 0.9800 . ?
C21 H21B 0.9800 . ?
C21 H21C 0.9800 . ?
C21A H21D 0.9800 . ?
C21A H21E 0.9800 . ?
C21A H21F 0.9800 . ?
C22 H22A 0.9800 . ?
C22 H22B 0.9800 . ?
C22 H22C 0.9800 . ?
C22A H22D 0.9800 . ?
C22A H22E 0.9800 . ?
C22A H22F 0.9800 . ?
C23 H23A 0.9800 . ?
C23 H23B 0.9800 . ?
C23 H23C 0.9800 . ?
C23A H23D 0.9800 . ?
C23A H23E 0.9800 . ?
C23A H23F 0.9800 . ?
C24 H24A 0.9800 . ?
C24 H24B 0.9800 . ?
C24 H24C 0.9800 . ?
C24A H24D 0.9800 . ?
C24A H24E 0.9800 . ?
C24A H24F 0.9800 . ?
